data_1548642
loop_
_publ_author_name
'Long Jiang'
'Ping Ju'
'Xian-Rui Meng'
'Xiao-Jun Kuang'
'Tong-Bu Lu'

_publ_section_title
;
 Constructions of two polycatenanes and one polypseudo-rotaxane by
 discrete tetrahedral cages and stool-like building units
;
_journal_name_full 'Scientific Reports'
_journal_page_first 668
_journal_paper_doi 10.1038/srep00668
_journal_volume 2
_journal_year 2012
_chemical_absolute_configuration ad
_chemical_formula_moiety '4(C31 H39 N5 Ni O6), 37(H2 O)'
_chemical_formula_sum 'C124 H230 N20 Ni4 O61'
_chemical_formula_weight 3212.02
_space_group_crystal_system tetragonal
_space_group_IT_number 82
_space_group_name_Hall 'I -4'
_space_group_name_H-M_alt 'I -4'
_symmetry_space_group_name_Hall 'I -4'
_symmetry_space_group_name_H-M 'I -4'
_atom_sites_solution_hydrogens geom
_atom_sites_solution_primary direct
_atom_sites_solution_secondary difmap
_cell_angle_alpha 90.00
_cell_angle_beta 90.00
_cell_angle_gamma 90.00
_cell_formula_units_Z 2
_cell_length_a 30.0315(4)
_cell_length_b 30.0315(4)
_cell_length_c 8.8752(2)
_cell_measurement_reflns_used 10099
_cell_measurement_temperature 123.15
_cell_measurement_theta_max 66.8985
_cell_measurement_theta_min 2.9405
_cell_volume 8004.5(2)
_computing_cell_refinement
;
CrysAlisPro, Agilent Technologies,
Version 1.171.35.11 (release 16-05-2011 CrysAlis171 .NET)
(compiled May 16 2011,17:55:39)
;
_computing_data_collection
;
CrysAlisPro, Agilent Technologies,
Version 1.171.35.11 (release 16-05-2011 CrysAlis171 .NET)
(compiled May 16 2011,17:55:39)
;
_computing_data_reduction
;
CrysAlisPro, Agilent Technologies,
Version 1.171.35.11 (release 16-05-2011 CrysAlis171 .NET)
(compiled May 16 2011,17:55:39)
;
_computing_molecular_graphics
;
O. V. Dolomanov, L. J. Bourhis, R. J. Gildea, J. A. K. Howard and H. Puschmann,
OLEX2: a complete structure solution, refinement and analysis program.
J. Appl. Cryst. (2009). 42, 339-341.
;
_computing_publication_material
;
O. V. Dolomanov, L. J. Bourhis, R. J. Gildea, J. A. K. Howard and H. Puschmann,
OLEX2: a complete structure solution, refinement and analysis program.
J. Appl. Cryst. (2009). 42, 339-341.
;
_computing_structure_refinement 'SHELXL-97 (Sheldrick, 1997)'
_computing_structure_solution 'SHELXS-97 (Sheldrick, 1990)'
_diffrn_ambient_temperature 123.15
_diffrn_detector_area_resol_mean 10.5058
_diffrn_measured_fraction_theta_full 0.992
_diffrn_measured_fraction_theta_max 0.992
_diffrn_measurement_details
;
#__ type_ start__ end____ width___ exp.time_
  1 omega  -89.00  -64.00   1.0000    8.0000
omega____ theta____ kappa____ phi______ frames
    -      -40.7938  136.0000  141.0000 25

#__ type_ start__ end____ width___ exp.time_
  2 omega  -35.00   66.00   1.0000    8.0000
omega____ theta____ kappa____ phi______ frames
    -       40.7938  -38.0000 -120.0000 101

#__ type_ start__ end____ width___ exp.time_
  3 omega -120.00  -89.00   1.0000   30.0000
omega____ theta____ kappa____ phi______ frames
    -      -83.0000  136.0000  -38.0000 31

#__ type_ start__ end____ width___ exp.time_
  4 omega   61.00  111.00   1.0000   30.0000
omega____ theta____ kappa____ phi______ frames
    -       93.5000  -91.0000 -142.0000 50

#__ type_ start__ end____ width___ exp.time_
  5 omega   45.00   71.00   1.0000   30.0000
omega____ theta____ kappa____ phi______ frames
    -       93.5000  -45.0000  -90.0000 26

#__ type_ start__ end____ width___ exp.time_
  6 omega   82.00  113.00   1.0000   30.0000
omega____ theta____ kappa____ phi______ frames
    -       93.5000  125.0000 -150.0000 31

#__ type_ start__ end____ width___ exp.time_
  7 omega   86.00  112.00   1.0000   30.0000
omega____ theta____ kappa____ phi______ frames
    -       93.5000   77.0000 -180.0000 26

#__ type_ start__ end____ width___ exp.time_
  8 omega   63.00  117.00   1.0000   30.0000
omega____ theta____ kappa____ phi______ frames
    -       93.5000   77.0000  120.0000 54

#__ type_ start__ end____ width___ exp.time_
  9 omega  126.00  152.00   1.0000   30.0000
omega____ theta____ kappa____ phi______ frames
    -       93.5000   77.0000  120.0000 26

#__ type_ start__ end____ width___ exp.time_
 10 omega  133.00  168.00   1.0000   30.0000
omega____ theta____ kappa____ phi______ frames
    -       93.5000  125.0000 -150.0000 35

#__ type_ start__ end____ width___ exp.time_
 11 omega   52.00   77.00   1.0000   30.0000
omega____ theta____ kappa____ phi______ frames
    -       93.5000  -22.0000  160.0000 25

#__ type_ start__ end____ width___ exp.time_
 12 omega   40.00   77.00   1.0000   30.0000
omega____ theta____ kappa____ phi______ frames
    -       93.5000  -45.0000   30.0000 37

#__ type_ start__ end____ width___ exp.time_
 13 omega  116.00  174.00   1.0000   30.0000
omega____ theta____ kappa____ phi______ frames
    -       93.5000   15.0000 -150.0000 58

#__ type_ start__ end____ width___ exp.time_
 14 omega   68.00  109.00   1.0000   30.0000
omega____ theta____ kappa____ phi______ frames
    -       93.5000  -89.0000 -115.0000 41

#__ type_ start__ end____ width___ exp.time_
 15 omega  143.00  168.00   1.0000   30.0000
omega____ theta____ kappa____ phi______ frames
    -       93.5000  125.0000  -90.0000 25

#__ type_ start__ end____ width___ exp.time_
 16 omega   12.00   37.00   1.0000   30.0000
omega____ theta____ kappa____ phi______ frames
    -       93.5000  -89.0000 -115.0000 25
;
_diffrn_measurement_device_type 'Xcalibur, Atlas, Gemini ultra'
_diffrn_measurement_method '\w scans'
_diffrn_orient_matrix_UB_11 0.0163330000
_diffrn_orient_matrix_UB_12 -0.0485615000
_diffrn_orient_matrix_UB_13 0.0062281000
_diffrn_orient_matrix_UB_21 0.0486482000
_diffrn_orient_matrix_UB_22 0.0163372000
_diffrn_orient_matrix_UB_23 -0.0028368000
_diffrn_orient_matrix_UB_31 0.0001872000
_diffrn_orient_matrix_UB_32 0.0020692000
_diffrn_orient_matrix_UB_33 0.1734686000
_diffrn_radiation_monochromator mirror
_diffrn_radiation_type 'Cu K\a'
_diffrn_radiation_wavelength 1.5418
_diffrn_reflns_av_R_equivalents 0.0238
_diffrn_reflns_av_unetI/netI 0.0218
_diffrn_reflns_limit_h_max 35
_diffrn_reflns_limit_h_min -34
_diffrn_reflns_limit_k_max 29
_diffrn_reflns_limit_k_min -35
_diffrn_reflns_limit_l_max 10
_diffrn_reflns_limit_l_min -8
_diffrn_reflns_number 15842
_diffrn_reflns_theta_full 67.01
_diffrn_reflns_theta_max 67.01
_diffrn_reflns_theta_min 4.66
_diffrn_source 'Enhance Ultra (Cu) X-ray Source'
_exptl_absorpt_coefficient_mu 1.304
_exptl_absorpt_correction_T_max 1.00000
_exptl_absorpt_correction_T_min 0.69157
_exptl_absorpt_correction_type multi-scan
_exptl_absorpt_process_details
;
CrysAlisPro, Agilent Technologies,
Version 1.171.35.11 (release 16-05-2011 CrysAlis171 .NET)
(compiled May 16 2011,17:55:39)
Empirical absorption correction using spherical harmonics,
 implemented in SCALE3 ABSPACK scaling algorithm.
;
_exptl_crystal_colour pink
_exptl_crystal_density_diffrn 1.329
_exptl_crystal_density_method 'not measured'
_exptl_crystal_description needle
_exptl_crystal_F_000 3418
_exptl_crystal_size_max 0.30
_exptl_crystal_size_mid 0.09
_exptl_crystal_size_min 0.08
_refine_diff_density_max 0.599
_refine_diff_density_min -0.633
_refine_diff_density_rms 0.086
_refine_ls_abs_structure_details 'Flack H D (1983), Acta Cryst. A39, 876-881'
_refine_ls_abs_structure_Flack 0.49(5)
_refine_ls_extinction_method none
_refine_ls_goodness_of_fit_ref 1.056
_refine_ls_hydrogen_treatment constr
_refine_ls_matrix_type full
_refine_ls_number_parameters 501
_refine_ls_number_reflns 6579
_refine_ls_number_restraints 35
_refine_ls_restrained_S_all 1.070
_refine_ls_R_factor_all 0.0659
_refine_ls_R_factor_gt 0.0655
_refine_ls_shift/su_max 0.000
_refine_ls_shift/su_mean 0.000
_refine_ls_structure_factor_coef Fsqd
_refine_ls_weighting_details 'calc w=1/[\s^2^(Fo^2^)+(0.1429P)^2^+4.6770P] where P=(Fo^2^+2Fc^2^)/3'
_refine_ls_weighting_scheme calc
_refine_ls_wR_factor_gt 0.1733
_refine_ls_wR_factor_ref 0.1744
_reflns_number_gt 6524
_reflns_number_total 6579
_reflns_threshold_expression >2sigma(I)
_cod_data_source_file Sci-Rep-2012-2-668-1.cif
_cod_data_source_block 1
_cod_original_formula_sum 'C124 H230 N20 O61 Ni4'
_cod_database_code 1548642

loop_
_space_group_symop_id
_space_group_symop_operation_xyz
1 'x, y, z'
2 '-x, -y, z'
3 'y, -x, -z'
4 '-y, x, -z'
5 'x+1/2, y+1/2, z+1/2'
6 '-x+1/2, -y+1/2, z+1/2'
7 'y+1/2, -x+1/2, -z+1/2'
8 '-y+1/2, x+1/2, -z+1/2'

loop_
_atom_site_label
_atom_site_type_symbol
_atom_site_fract_x
_atom_site_fract_y
_atom_site_fract_z
_atom_site_U_iso_or_equiv
_atom_site_adp_type
_atom_site_occupancy
_atom_site_symmetry_multiplicity
_atom_site_calc_flag
_atom_site_refinement_flags
_atom_site_disorder_assembly
_atom_site_disorder_group
C1 C 0.3145(4) 0.4419(3) 0.9820(8) 0.077(3) Uani 1 1 d . . .
H1A H 0.3111 0.4664 1.0556 0.092 Uiso 1 1 calc R . .
H1B H 0.3311 0.4174 1.0314 0.092 Uiso 1 1 calc R . .
C2 C 0.2691(4) 0.4254(2) 0.9346(9) 0.068(2) Uani 1 1 d . . .
H2A H 0.2720 0.3991 0.8682 0.082 Uiso 1 1 calc R . .
H2B H 0.2514 0.4168 1.0241 0.082 Uiso 1 1 calc R . .
C3 C 0.2039(3) 0.4496(3) 0.7804(13) 0.084(2) Uani 1 1 d . . .
H3A H 0.1830 0.4385 0.8583 0.101 Uiso 1 1 calc R . .
H3B H 0.2092 0.4252 0.7075 0.101 Uiso 1 1 calc R . .
C4 C 0.1826(3) 0.4902(4) 0.6973(13) 0.088(3) Uani 1 1 d . . .
H4A H 0.1510 0.4833 0.6757 0.105 Uiso 1 1 calc R . .
H4B H 0.1834 0.5163 0.7653 0.105 Uiso 1 1 calc R . .
C5 C 0.2048(3) 0.5018(3) 0.5570(12) 0.080(2) Uani 1 1 d . . .
H5A H 0.1849 0.5212 0.4967 0.096 Uiso 1 1 calc R . .
H5B H 0.2104 0.4743 0.4983 0.096 Uiso 1 1 calc R . .
C6 C 0.2694(4) 0.5407(3) 0.4514(10) 0.084(3) Uani 1 1 d . . .
H6A H 0.2521 0.5653 0.4060 0.101 Uiso 1 1 calc R . .
H6B H 0.2713 0.5161 0.3774 0.101 Uiso 1 1 calc R . .
C7 C 0.3164(4) 0.5568(3) 0.4940(11) 0.081(3) Uani 1 1 d . . .
H7A H 0.3327 0.5656 0.4017 0.097 Uiso 1 1 calc R . .
H7B H 0.3141 0.5833 0.5601 0.097 Uiso 1 1 calc R . .
C8 C 0.3149(2) 0.41499(17) 0.4896(7) 0.0437(13) Uani 1 1 d . . .
C9 C 0.29466(18) 0.38233(16) 0.3795(5) 0.0333(10) Uani 1 1 d . . .
C10 C 0.32269(17) 0.35635(17) 0.2876(7) 0.0392(10) Uani 1 1 d . . .
H10 H 0.3541 0.3580 0.2988 0.047 Uiso 1 1 calc R . .
C11 C 0.30361(17) 0.32786(17) 0.1787(6) 0.0347(10) Uani 1 1 d . . .
H11 H 0.3223 0.3107 0.1148 0.042 Uiso 1 1 calc R . .
C12 C 0.25821(18) 0.32477(16) 0.1643(6) 0.0335(10) Uani 1 1 d . . .
C13 C 0.23137(17) 0.34858(19) 0.2607(6) 0.0403(12) Uani 1 1 d . . .
H13 H 0.2000 0.3450 0.2551 0.048 Uiso 1 1 calc R . .
C14 C 0.2493(2) 0.3779(2) 0.3664(7) 0.0459(13) Uani 1 1 d . . .
H14 H 0.2302 0.3947 0.4295 0.055 Uiso 1 1 calc R . .
C15 C 0.23912(18) 0.29797(18) 0.0402(6) 0.0380(10) Uani 1 1 d . . .
H15A H 0.2615 0.2759 0.0069 0.046 Uiso 1 1 calc R . .
H15B H 0.2328 0.3178 -0.0462 0.046 Uiso 1 1 calc R . .
C16 C 0.06256(17) 0.1780(2) 0.5594(7) 0.0414(12) Uani 1 1 d . . .
C17 C 0.09851(15) 0.19300(17) 0.4509(6) 0.0329(9) Uani 1 1 d . . .
C18 C 0.12135(16) 0.16238(17) 0.3622(7) 0.0371(10) Uani 1 1 d . . .
H18 H 0.1131 0.1319 0.3647 0.045 Uiso 1 1 calc R . .
C19 C 0.15614(17) 0.17603(17) 0.2700(6) 0.0352(10) Uani 1 1 d . . .
H19 H 0.1718 0.1546 0.2117 0.042 Uiso 1 1 calc R . .
C20 C 0.16818(16) 0.21968(18) 0.2620(6) 0.0372(11) Uani 1 1 d . . .
C21 C 0.14401(19) 0.25105(17) 0.3454(7) 0.0395(11) Uani 1 1 d . . .
H21 H 0.1515 0.2817 0.3393 0.047 Uiso 1 1 calc R . .
C22 C 0.10869(18) 0.23719(19) 0.4380(7) 0.0400(11) Uani 1 1 d . . .
H22 H 0.0918 0.2586 0.4921 0.048 Uiso 1 1 calc R . .
C23 C 0.20780(17) 0.23519(17) 0.1735(6) 0.0364(10) Uani 1 1 d . . .
H23A H 0.2323 0.2425 0.2437 0.044 Uiso 1 1 calc R . .
H23B H 0.2181 0.2108 0.1070 0.044 Uiso 1 1 calc R . .
C25 C 0.1075(3) 0.3718(3) -0.2587(10) 0.0766(7) Uani 1 1 d DU . .
C26 C 0.1324(3) 0.3427(3) -0.3336(11) 0.0757(8) Uani 1 1 d DU C .
H26 H 0.1342 0.3471 -0.4395 0.091 Uiso 1 1 calc R . .
C27 C 0.1559(3) 0.3074(3) -0.2780(11) 0.0740(8) Uani 1 1 d U . .
H27 H 0.1745 0.2896 -0.3401 0.089 Uiso 1 1 calc R C .
C28 C 0.1509(3) 0.2993(3) -0.1288(11) 0.0730(8) Uani 1 1 d U C .
C29 C 0.1243(3) 0.3297(3) -0.0452(11) 0.0743(8) Uani 1 1 d U . .
H29 H 0.1210 0.3258 0.0604 0.089 Uiso 1 1 calc R C .
C30 C 0.1041(3) 0.3635(3) -0.1123(11) 0.0756(8) Uani 1 1 d DU C .
H30 H 0.0863 0.3827 -0.0527 0.091 Uiso 1 1 calc R . .
C31 C 0.1725(2) 0.2607(2) -0.0525(7) 0.0445(12) Uani 1 1 d . . .
H31A H 0.1493 0.2389 -0.0233 0.053 Uiso 1 1 calc R C .
H31B H 0.1930 0.2458 -0.1241 0.053 Uiso 1 1 calc R . .
N1 N 0.3381(2) 0.45690(18) 0.8572(6) 0.0583(14) Uani 1 1 d . . .
H1C H 0.3507 0.4331 0.8073 0.070 Uiso 1 1 calc R . .
H1D H 0.3606 0.4756 0.8875 0.070 Uiso 1 1 calc R . .
N2 N 0.2468(2) 0.46244(19) 0.8526(7) 0.0550(12) Uani 1 1 d . . .
H2 H 0.2399 0.4838 0.9246 0.066 Uiso 1 1 calc R . .
N3 N 0.2487(3) 0.5258(2) 0.5851(8) 0.072(2) Uani 1 1 d . . .
H3 H 0.2417 0.5512 0.6399 0.086 Uiso 1 1 calc R . .
N4 N 0.3409(3) 0.52156(19) 0.5721(7) 0.0643(16) Uani 1 1 d . . .
H4C H 0.3640 0.5334 0.6267 0.077 Uiso 1 1 calc R . .
H4D H 0.3522 0.5015 0.5039 0.077 Uiso 1 1 calc R . .
N5 N 0.19753(15) 0.27413(15) 0.0824(5) 0.0371(9) Uani 1 1 d . C .
Ni1 Ni 0.29505(3) 0.49037(3) 0.71536(10) 0.0405(2) Uani 1 1 d . . .
O1 O 0.28778(17) 0.43539(14) 0.5737(5) 0.0534(11) Uani 1 1 d . . .
O2 O 0.35635(18) 0.41961(16) 0.4891(8) 0.0752(17) Uani 1 1 d . . .
O3 O 0.04605(12) 0.20730(14) 0.6419(5) 0.0422(8) Uani 1 1 d . . .
O4 O 0.05076(18) 0.13711(17) 0.5555(7) 0.0668(14) Uani 1 1 d . . .
O1W O 0.0000 0.5000 0.7500 0.0788(15) Uani 1 4 d SU A 1
O1WA O 0.0000 0.5000 0.658(2) 0.0788(18) Uani 0.50 2 d SPU B 2
O2W O 0.0690(3) 0.9206(3) 0.2426(12) 0.115(3) Uani 1 1 d U . .
O3W O 0.4842(4) 0.3851(4) 0.7686(16) 0.147(4) Uani 1 1 d U . .
O4W O 0.0000 0.0000 0.5000 0.2103(19) Uani 0.50 4 d SPU . .
O5W O 0.2969(5) 0.0016(5) 0.6406(19) 0.163(5) Uani 1 1 d U . .
O6W O 0.4328(5) 0.1475(6) 0.780(2) 0.176(5) Uani 1 1 d U . .
O7W O 0.3554(7) 0.0703(6) 0.712(2) 0.204(7) Uani 1 1 d U . .
O8W O 0.0718(5) 0.0507(5) 0.1450(18) 0.163(5) Uani 1 1 d U . .
O9W O 0.0930(7) 0.4781(7) 0.024(2) 0.199(7) Uani 1 1 d U . .
O10W O 0.4213(8) 0.9967(9) 0.934(3) 0.231(8) Uani 1 1 d U . .
O11W O 0.0320(7) 0.9845(8) 0.068(2) 0.129(6) Uani 0.625 1 d PU . .
C24 C 0.0913(4) 0.4123(4) -0.3451(12) 0.0785(8) Uani 0.399(9) 1 d PD C 1
O6 O 0.0586(4) 0.4332(4) -0.3074(19) 0.0807(10) Uani 0.399(9) 1 d PDU C 1
H5 H 0.1034 0.4473 -0.5050 0.121 Uiso 0.399(9) 1 d PRD C 1
O5 O 0.1137(5) 0.4244(5) -0.4625(12) 0.0853(15) Uani 0.399(9) 1 d PDU C 1
O6A O 0.0749(4) 0.4100(3) -0.4541(10) 0.0812(9) Uani 0.601(9) 1 d PDU C 2
O5A O 0.0626(4) 0.4364(3) -0.2218(14) 0.0800(10) Uani 0.601(9) 1 d PDU C 2
H5AA H 0.0490 0.4553 -0.2710 0.120 Uiso 0.601(9) 1 d PRD C 2
C24A C 0.0796(3) 0.4086(3) -0.3180(10) 0.0785(8) Uani 0.601(9) 1 d PDU C 2

loop_
_atom_site_aniso_label
_atom_site_aniso_U_11
_atom_site_aniso_U_22
_atom_site_aniso_U_33
_atom_site_aniso_U_23
_atom_site_aniso_U_13
_atom_site_aniso_U_12
C1 0.136(8) 0.054(4) 0.039(3) 0.001(3) -0.028(4) 0.028(5)
C2 0.120(7) 0.036(3) 0.050(3) 0.010(3) 0.027(4) 0.007(3)
C3 0.074(5) 0.086(5) 0.092(6) -0.026(5) 0.010(6) -0.018(4)
C4 0.048(4) 0.107(6) 0.108(7) -0.037(6) -0.039(5) 0.009(4)
C5 0.086(6) 0.067(4) 0.087(6) -0.004(4) -0.033(6) -0.003(4)
C6 0.139(9) 0.050(4) 0.062(4) 0.021(4) -0.020(5) -0.002(4)
C7 0.124(8) 0.040(3) 0.080(6) 0.027(4) -0.022(5) -0.013(4)
C8 0.054(3) 0.031(2) 0.046(3) -0.004(2) -0.010(3) -0.003(2)
C9 0.042(2) 0.032(2) 0.026(2) 0.0103(18) -0.003(2) -0.0041(19)
C10 0.037(2) 0.034(2) 0.046(3) -0.003(2) -0.004(3) -0.0001(18)
C11 0.038(2) 0.033(2) 0.034(3) 0.0001(18) 0.007(2) -0.0067(18)
C12 0.041(2) 0.029(2) 0.030(2) 0.0025(19) 0.008(2) -0.0023(18)
C13 0.034(2) 0.049(3) 0.038(3) -0.010(2) -0.002(2) -0.004(2)
C14 0.052(3) 0.043(3) 0.043(3) -0.015(3) 0.001(3) -0.004(2)
C15 0.046(3) 0.040(2) 0.028(2) -0.004(2) 0.005(2) -0.002(2)
C16 0.025(2) 0.049(3) 0.051(3) -0.008(3) -0.010(2) -0.0033(19)
C17 0.0255(19) 0.035(2) 0.038(2) -0.005(2) -0.0020(19) 0.0019(17)
C18 0.026(2) 0.036(2) 0.049(3) -0.011(2) 0.001(2) -0.0016(18)
C19 0.038(2) 0.035(2) 0.033(2) -0.004(2) 0.001(2) 0.0081(18)
C20 0.032(2) 0.045(3) 0.035(2) -0.006(2) 0.000(2) -0.0054(19)
C21 0.045(3) 0.031(2) 0.043(3) -0.004(2) 0.011(2) 0.000(2)
C22 0.033(2) 0.043(3) 0.044(3) -0.014(2) 0.003(2) 0.005(2)
C23 0.036(2) 0.038(2) 0.034(2) -0.0084(18) 0.007(2) -0.001(2)
C25 0.0767(9) 0.0759(9) 0.0773(9) -0.0009(6) -0.0010(6) 0.0007(5)
C26 0.0766(10) 0.0753(9) 0.0753(9) -0.0004(6) -0.0014(6) 0.0006(6)
C27 0.0748(10) 0.0738(9) 0.0733(9) -0.0007(7) -0.0009(7) -0.0004(6)
C28 0.0729(10) 0.0728(10) 0.0732(9) -0.0013(6) -0.0004(7) -0.0006(6)
C29 0.0739(10) 0.0738(10) 0.0752(9) -0.0016(6) 0.0001(6) 0.0005(7)
C30 0.0751(10) 0.0747(9) 0.0770(9) -0.0013(6) -0.0004(6) 0.0010(6)
C31 0.053(3) 0.042(3) 0.038(3) -0.019(2) -0.002(3) -0.005(2)
N1 0.093(4) 0.035(2) 0.047(2) -0.003(2) -0.013(3) 0.021(3)
N2 0.067(3) 0.045(3) 0.053(3) 0.003(2) 0.003(3) 0.002(2)
N3 0.101(5) 0.045(3) 0.070(4) -0.012(3) -0.041(4) 0.009(3)
N4 0.101(5) 0.045(3) 0.046(3) -0.001(2) 0.003(3) -0.011(3)
N5 0.037(2) 0.046(2) 0.0283(19) -0.0033(17) 0.0015(18) -0.0083(18)
Ni1 0.0620(6) 0.0277(4) 0.0318(4) -0.0008(3) -0.0061(4) 0.0001(4)
O1 0.073(3) 0.045(2) 0.043(2) -0.0039(18) 0.007(2) -0.018(2)
O2 0.063(3) 0.043(2) 0.120(5) -0.023(3) -0.040(3) 0.002(2)
O3 0.0310(16) 0.053(2) 0.0427(19) -0.0126(18) 0.0078(15) -0.0114(16)
O4 0.064(3) 0.051(2) 0.086(3) -0.001(2) 0.034(3) -0.015(2)
O1W 0.0787(15) 0.0787(15) 0.0791(18) 0.000 0.000 0.000
O1WA 0.079(2) 0.079(2) 0.079(2) 0.000 0.000 0.0006(9)
O2W 0.114(3) 0.115(3) 0.116(3) -0.0011(10) -0.0005(10) 0.0006(10)
O3W 0.146(4) 0.147(4) 0.147(4) 0.0007(10) -0.0005(10) -0.0008(10)
O4W 0.2103(18) 0.2103(18) 0.210(2) 0.000 0.000 0.000
O5W 0.164(5) 0.164(5) 0.163(5) 0.0003(10) -0.0003(10) 0.0000(10)
O6W 0.176(5) 0.176(5) 0.176(5) -0.0001(10) -0.0001(11) 0.0001(10)
O7W 0.204(7) 0.204(7) 0.204(7) 0.0001(11) -0.0001(11) -0.0001(11)
O8W 0.162(5) 0.164(5) 0.163(5) 0.0003(10) 0.0009(10) 0.0002(10)
O9W 0.199(7) 0.199(7) 0.199(7) 0.0003(11) -0.0001(11) -0.0006(11)
O10W 0.231(8) 0.231(8) 0.231(8) 0.0001(11) 0.0002(11) 0.0003(11)
O11W 0.129(6) 0.129(6) 0.129(6) 0.0004(11) -0.0002(11) 0.0000(11)
C24 0.0785(10) 0.0778(10) 0.0792(10) 0.0002(6) -0.0008(7) 0.0018(6)
O6 0.0812(12) 0.0803(12) 0.0806(13) -0.0001(8) -0.0004(8) 0.0016(8)
O5 0.0857(17) 0.0848(17) 0.0853(16) 0.0000(9) -0.0005(10) 0.0009(9)
O6A 0.0822(12) 0.0811(12) 0.0803(10) 0.0007(7) -0.0012(8) 0.0022(8)
O5A 0.0803(12) 0.0790(12) 0.0808(12) -0.0002(8) -0.0006(9) 0.0027(8)
C24A 0.0785(10) 0.0778(10) 0.0792(10) 0.0002(6) -0.0008(7) 0.0018(6)

loop_
_atom_type_symbol
_atom_type_description
_atom_type_scat_dispersion_real
_atom_type_scat_dispersion_imag
_atom_type_scat_source
C C 0.0181 0.0091 'International Tables Vol C Tables 4.2.6.8 and 6.1.1.4'
H H 0.0000 0.0000 'International Tables Vol C Tables 4.2.6.8 and 6.1.1.4'
N N 0.0311 0.0180 'International Tables Vol C Tables 4.2.6.8 and 6.1.1.4'
O O 0.0492 0.0322 'International Tables Vol C Tables 4.2.6.8 and 6.1.1.4'
Ni Ni -3.0029 0.5091 'International Tables Vol C Tables 4.2.6.8 and 6.1.1.4'

loop_
_geom_angle_atom_site_label_1
_geom_angle_atom_site_label_2
_geom_angle_atom_site_label_3
_geom_angle
_geom_angle_site_symmetry_1
_geom_angle_site_symmetry_3
H1A C1 H1B 108.1 . .
C2 C1 H1A 109.6 . .
C2 C1 H1B 109.6 . .
N1 C1 H1A 109.6 . .
N1 C1 H1B 109.6 . .
N1 C1 C2 110.2(6) . .
C1 C2 H2A 110.3 . .
C1 C2 H2B 110.3 . .
H2A C2 H2B 108.5 . .
N2 C2 C1 107.3(6) . .
N2 C2 H2A 110.3 . .
N2 C2 H2B 110.3 . .
H3A C3 H3B 108.1 . .
C4 C3 H3A 109.5 . .
C4 C3 H3B 109.5 . .
N2 C3 H3A 109.5 . .
N2 C3 H3B 109.5 . .
N2 C3 C4 110.7(7) . .
C3 C4 H4A 108.8 . .
C3 C4 H4B 108.8 . .
H4A C4 H4B 107.7 . .
C5 C4 C3 113.9(8) . .
C5 C4 H4A 108.8 . .
C5 C4 H4B 108.8 . .
C4 C5 H5A 109.3 . .
C4 C5 H5B 109.3 . .
C4 C5 N3 111.7(7) . .
H5A C5 H5B 107.9 . .
N3 C5 H5A 109.3 . .
N3 C5 H5B 109.3 . .
H6A C6 H6B 108.5 . .
C7 C6 H6A 110.3 . .
C7 C6 H6B 110.3 . .
N3 C6 H6A 110.3 . .
N3 C6 H6B 110.3 . .
N3 C6 C7 107.3(7) . .
C6 C7 H7A 109.6 . .
C6 C7 H7B 109.6 . .
H7A C7 H7B 108.1 . .
N4 C7 C6 110.4(6) . .
N4 C7 H7A 109.6 . .
N4 C7 H7B 109.6 . .
O1 C8 C9 116.0(5) . .
O2 C8 C9 117.9(6) . .
O2 C8 O1 126.1(6) . .
C10 C9 C8 119.6(5) . .
C14 C9 C8 121.1(5) . .
C14 C9 C10 119.3(5) . .
C9 C10 H10 120.3 . .
C9 C10 C11 119.3(5) . .
C11 C10 H10 120.3 . .
C10 C11 H11 119.8 . .
C12 C11 C10 120.5(5) . .
C12 C11 H11 119.8 . .
C11 C12 C13 119.3(5) . .
C11 C12 C15 119.4(5) . .
C13 C12 C15 121.2(5) . .
C12 C13 H13 119.4 . .
C12 C13 C14 121.3(5) . .
C14 C13 H13 119.4 . .
C9 C14 C13 120.2(5) . .
C9 C14 H14 119.9 . .
C13 C14 H14 119.9 . .
C12 C15 H15A 108.9 . .
C12 C15 H15B 108.9 . .
C12 C15 N5 113.6(4) . .
H15A C15 H15B 107.7 . .
N5 C15 H15A 108.9 . .
N5 C15 H15B 108.9 . .
O3 C16 C17 116.5(5) . .
O3 C16 O4 125.7(6) . .
O4 C16 C17 117.8(5) . .
C18 C17 C16 120.9(5) . .
C22 C17 C16 120.1(5) . .
C22 C17 C18 119.0(5) . .
C17 C18 H18 119.7 . .
C19 C18 C17 120.6(5) . .
C19 C18 H18 119.7 . .
C18 C19 H19 119.5 . .
C20 C19 C18 121.0(5) . .
C20 C19 H19 119.5 . .
C19 C20 C21 118.8(5) . .
C19 C20 C23 122.5(5) . .
C21 C20 C23 118.6(5) . .
C20 C21 H21 120.0 . .
C20 C21 C22 120.1(5) . .
C22 C21 H21 120.0 . .
C17 C22 C21 120.4(5) . .
C17 C22 H22 119.8 . .
C21 C22 H22 119.8 . .
C20 C23 H23A 109.2 . .
C20 C23 H23B 109.2 . .
H23A C23 H23B 107.9 . .
N5 C23 C20 111.9(4) . .
N5 C23 H23A 109.2 . .
N5 C23 H23B 109.2 . .
C26 C25 C24 117.0(8) . .
C26 C25 C24A 129.1(8) . .
C30 C25 C26 114.2(9) . .
C30 C25 C24 128.4(9) . .
C30 C25 C24A 116.4(8) . .
C24A C25 C24 16.8(5) . .
C25 C26 H26 115.9 . .
C25 C26 C27 128.3(9) . .
C27 C26 H26 115.9 . .
C26 C27 H27 122.1 . .
C28 C27 C26 115.9(9) . .
C28 C27 H27 122.1 . .
C27 C28 C29 117.2(9) . .
C27 C28 C31 122.4(8) . .
C29 C28 C31 120.4(8) . .
C28 C29 H29 119.5 . .
C30 C29 C28 120.9(9) . .
C30 C29 H29 119.5 . .
C25 C30 H30 118.3 . .
C29 C30 C25 123.4(10) . .
C29 C30 H30 118.3 . .
C28 C31 H31A 109.2 . .
C28 C31 H31B 109.2 . .
H31A C31 H31B 107.9 . .
N5 C31 C28 112.2(5) . .
N5 C31 H31A 109.2 . .
N5 C31 H31B 109.2 . .
C1 N1 H1C 109.9 . .
C1 N1 H1D 109.9 . .
C1 N1 Ni1 108.8(5) . .
H1C N1 H1D 108.3 . .
Ni1 N1 H1C 109.9 . .
Ni1 N1 H1D 109.9 . .
C2 N2 C3 113.9(7) . .
C2 N2 H2 106.3 . .
C2 N2 Ni1 106.0(5) . .
C3 N2 H2 106.3 . .
C3 N2 Ni1 117.2(6) . .
Ni1 N2 H2 106.3 . .
C5 N3 H3 106.2 . .
C5 N3 Ni1 115.1(5) . .
C6 N3 C5 113.2(7) . .
C6 N3 H3 106.2 . .
C6 N3 Ni1 109.4(6) . .
Ni1 N3 H3 106.2 . .
C7 N4 H4C 110.5 . .
C7 N4 H4D 110.5 . .
C7 N4 Ni1 106.3(6) . .
H4C N4 H4D 108.7 . .
Ni1 N4 H4C 110.5 . .
Ni1 N4 H4D 110.5 . .
C23 N5 C15 110.4(4) . .
C23 N5 C31 109.9(4) . .
C31 N5 C15 110.9(4) . .
N1 Ni1 N2 83.3(2) . .
N1 Ni1 N3 175.9(3) . .
N1 Ni1 N4 100.1(3) . .
N1 Ni1 O1 92.7(2) . .
N1 Ni1 O3 92.35(19) . 8_556
N2 Ni1 N3 93.8(3) . .
N2 Ni1 N4 176.4(3) . .
N2 Ni1 O1 87.7(2) . .
N2 Ni1 O3 86.8(2) . 8_556
N3 Ni1 O3 84.6(2) . 8_556
N4 Ni1 N3 82.8(3) . .
N4 Ni1 O3 91.8(2) . 8_556
O1 Ni1 N3 90.0(2) . .
O1 Ni1 N4 93.3(2) . .
O1 Ni1 O3 172.06(19) . 8_556
C8 O1 Ni1 132.3(4) . .
C16 O3 Ni1 130.3(4) . 7_456
O6 C24 C25 122.3(11) . .
O6 C24 O5 120.0(14) . .
O5 C24 C25 117.7(10) . .
C24 O6 H5AA 147.2 . .
C24 O5 H5 113.5 . .
C24A O5A H5AA 106.8 . .
O6A C24A C25 116.3(9) . .
O6A C24A O5A 125.7(12) . .
O5A C24A C25 117.9(9) . .

loop_
_geom_bond_atom_site_label_1
_geom_bond_atom_site_label_2
_geom_bond_distance
_geom_bond_site_symmetry_2
C1 H1A 0.9900 .
C1 H1B 0.9900 .
C1 C2 1.510(15) .
C1 N1 1.391(12) .
C2 H2A 0.9900 .
C2 H2B 0.9900 .
C2 N2 1.488(10) .
C3 H3A 0.9900 .
C3 H3B 0.9900 .
C3 C4 1.561(16) .
C3 N2 1.490(11) .
C4 H4A 0.9900 .
C4 H4B 0.9900 .
C4 C5 1.453(16) .
C5 H5A 0.9900 .
C5 H5B 0.9900 .
C5 N3 1.525(12) .
C6 H6A 0.9900 .
C6 H6B 0.9900 .
C6 C7 1.538(15) .
C6 N3 1.413(13) .
C7 H7A 0.9900 .
C7 H7B 0.9900 .
C7 N4 1.464(11) .
C8 C9 1.512(8) .
C8 O1 1.263(8) .
C8 O2 1.253(9) .
C9 C10 1.408(8) .
C9 C14 1.372(9) .
C10 H10 0.9500 .
C10 C11 1.413(8) .
C11 H11 0.9500 .
C11 C12 1.372(8) .
C12 C13 1.375(8) .
C12 C15 1.480(7) .
C13 H13 0.9500 .
C13 C14 1.394(8) .
C14 H14 0.9500 .
C15 H15A 0.9900 .
C15 H15B 0.9900 .
C15 N5 1.487(7) .
C16 C17 1.516(8) .
C16 O3 1.249(7) .
C16 O4 1.278(8) .
C17 C18 1.391(7) .
C17 C22 1.366(8) .
C18 H18 0.9500 .
C18 C19 1.389(8) .
C19 H19 0.9500 .
C19 C20 1.362(8) .
C20 C21 1.401(8) .
C20 C23 1.500(7) .
C21 H21 0.9500 .
C21 C22 1.405(8) .
C22 H22 0.9500 .
C23 H23A 0.9900 .
C23 H23B 0.9900 .
C23 N5 1.455(7) .
C25 C26 1.327(12) .
C25 C30 1.327(13) .
C25 C24 1.519(12) .
C25 C24A 1.483(12) .
C26 H26 0.9500 .
C26 C27 1.366(13) .
C27 H27 0.9500 .
C27 C28 1.354(14) .
C28 C29 1.422(14) .
C28 C31 1.493(11) .
C29 H29 0.9500 .
C29 C30 1.322(14) .
C30 H30 0.9500 .
C31 H31A 0.9900 .
C31 H31B 0.9900 .
C31 N5 1.470(7) .
N1 H1C 0.9200 .
N1 H1D 0.9200 .
N1 Ni1 2.066(5) .
N2 H2 0.9300 .
N2 Ni1 2.070(6) .
N3 H3 0.9300 .
N3 Ni1 2.099(6) .
N4 H4C 0.9200 .
N4 H4D 0.9200 .
N4 Ni1 2.095(7) .
Ni1 O1 2.087(4) .
Ni1 O3 2.099(4) 8_556
O3 Ni1 2.099(4) 7_456
O1WA O1WA 1.62(4) 7_456
C24 O6 1.212(9) .
C24 O5 1.292(9) .
O6 H5AA 0.7927 .
O5 H5 0.8434 .
O6A C24A 1.217(9) .
O5A H5AA 0.8233 .
O5A C24A 1.299(9) .

loop_
_geom_torsion_atom_site_label_1
_geom_torsion_atom_site_label_2
_geom_torsion_atom_site_label_3
_geom_torsion_atom_site_label_4
_geom_torsion
_geom_torsion_site_symmetry_1
_geom_torsion_site_symmetry_2
_geom_torsion_site_symmetry_3
_geom_torsion_site_symmetry_4
C1 C2 N2 C3 172.3(7) . . . .
C1 C2 N2 Ni1 41.9(6) . . . .
C1 N1 Ni1 N2 -12.0(5) . . . .
C1 N1 Ni1 N3 32(4) . . . .
C1 N1 Ni1 N4 166.8(5) . . . .
C1 N1 Ni1 O1 -99.4(5) . . . .
C1 N1 Ni1 O3 74.5(5) . . . 8_556
C2 C1 N1 Ni1 39.3(7) . . . .
C2 N2 Ni1 N1 -17.4(5) . . . .
C2 N2 Ni1 N3 165.4(5) . . . .
C2 N2 Ni1 N4 -178(100) . . . .
C2 N2 Ni1 O1 75.6(5) . . . .
C2 N2 Ni1 O3 -110.2(5) . . . 8_556
C3 C4 C5 N3 -75.6(10) . . . .
C3 N2 Ni1 N1 -145.9(6) . . . .
C3 N2 Ni1 N3 37.0(6) . . . .
C3 N2 Ni1 N4 53(4) . . . .
C3 N2 Ni1 O1 -52.9(6) . . . .
C3 N2 Ni1 O3 121.4(6) . . . 8_556
C4 C3 N2 C2 179.9(7) . . . .
C4 C3 N2 Ni1 -55.5(9) . . . .
C4 C5 N3 C6 -175.3(8) . . . .
C4 C5 N3 Ni1 57.9(9) . . . .
C5 N3 Ni1 N1 -80(4) . . . .
C5 N3 Ni1 N2 -36.2(7) . . . .
C5 N3 Ni1 N4 144.8(7) . . . .
C5 N3 Ni1 O1 51.5(7) . . . .
C5 N3 Ni1 O3 -122.6(7) . . . 8_556
C6 C7 N4 Ni1 -39.7(9) . . . .
C6 N3 Ni1 N1 152(4) . . . .
C6 N3 Ni1 N2 -164.9(5) . . . .
C6 N3 Ni1 N4 16.1(5) . . . .
C6 N3 Ni1 O1 -77.2(5) . . . .
C6 N3 Ni1 O3 108.7(5) . . . 8_556
C7 C6 N3 C5 -170.6(7) . . . .
C7 C6 N3 Ni1 -40.8(8) . . . .
C7 N4 Ni1 N1 -163.4(5) . . . .
C7 N4 Ni1 N2 -3(4) . . . .
C7 N4 Ni1 N3 13.6(5) . . . .
C7 N4 Ni1 O1 103.2(5) . . . .
C7 N4 Ni1 O3 -70.7(5) . . . 8_556
C8 C9 C10 C11 -176.2(5) . . . .
C8 C9 C14 C13 177.9(5) . . . .
C9 C8 O1 Ni1 -167.8(4) . . . .
C9 C10 C11 C12 -1.3(8) . . . .
C10 C9 C14 C13 -1.4(9) . . . .
C10 C11 C12 C13 -2.2(8) . . . .
C10 C11 C12 C15 174.3(5) . . . .
C11 C12 C13 C14 4.0(8) . . . .
C11 C12 C15 N5 144.1(5) . . . .
C12 C13 C14 C9 -2.2(9) . . . .
C12 C15 N5 C23 -76.7(5) . . . .
C12 C15 N5 C31 161.3(5) . . . .
C13 C12 C15 N5 -39.4(7) . . . .
C14 C9 C10 C11 3.1(8) . . . .
C15 C12 C13 C14 -172.5(6) . . . .
C16 C17 C18 C19 -175.9(5) . . . .
C16 C17 C22 C21 175.6(5) . . . .
C17 C16 O3 Ni1 170.2(3) . . . 7_456
C17 C18 C19 C20 -1.2(8) . . . .
C18 C17 C22 C21 -4.9(8) . . . .
C18 C19 C20 C21 -1.8(8) . . . .
C18 C19 C20 C23 175.0(5) . . . .
C19 C20 C21 C22 1.5(8) . . . .
C19 C20 C23 N5 134.3(5) . . . .
C20 C21 C22 C17 1.9(9) . . . .
C20 C23 N5 C15 160.0(4) . . . .
C20 C23 N5 C31 -77.3(5) . . . .
C21 C20 C23 N5 -48.9(6) . . . .
C22 C17 C18 C19 4.6(8) . . . .
C23 C20 C21 C22 -175.4(5) . . . .
C25 C26 C27 C28 4.4(15) . . . .
C26 C25 C30 C29 1.1(14) . . . .
C26 C25 C24 O6 156.8(9) . . . .
C26 C25 C24 O5 -23.3(8) . . . .
C26 C25 C24A O6A 8.4(10) . . . .
C26 C25 C24A O5A -171.1(9) . . . .
C26 C27 C28 C29 -3.7(13) . . . .
C26 C27 C28 C31 176.9(8) . . . .
C27 C28 C29 C30 2.3(13) . . . .
C27 C28 C31 N5 128.6(9) . . . .
C28 C29 C30 C25 -0.9(15) . . . .
C28 C31 N5 C15 -72.6(7) . . . .
C28 C31 N5 C23 165.1(6) . . . .
C29 C28 C31 N5 -50.7(9) . . . .
C30 C25 C26 C27 -3.0(15) . . . .
C30 C25 C24 O6 -31.2(9) . . . .
C30 C25 C24 O5 148.7(9) . . . .
C30 C25 C24A O6A -164.3(8) . . . .
C30 C25 C24A O5A 16.2(9) . . . .
C31 C28 C29 C30 -178.3(8) . . . .
N1 C1 C2 N2 -55.7(8) . . . .
N1 Ni1 O1 C8 -65.1(6) . . . .
N2 C3 C4 C5 74.2(10) . . . .
N2 Ni1 O1 C8 -148.2(5) . . . .
N3 C6 C7 N4 55.3(10) . . . .
N3 Ni1 O1 C8 118.0(6) . . . .
N4 Ni1 O1 C8 35.3(6) . . . .
O1 C8 C9 C10 -176.4(5) . . . .
O1 C8 C9 C14 4.3(8) . . . .
O2 C8 C9 C10 4.0(8) . . . .
O2 C8 C9 C14 -175.4(6) . . . .
O2 C8 O1 Ni1 11.8(10) . . . .
O3 C16 C17 C18 175.1(5) . . . .
O3 C16 C17 C22 -5.4(7) . . . .
O3 Ni1 O1 C8 165.2(11) 8_556 . . .
O4 C16 C17 C18 -7.1(8) . . . .
O4 C16 C17 C22 172.4(6) . . . .
O4 C16 O3 Ni1 -7.4(9) . . . 7_456
C24 C25 C26 C27 170.2(9) . . . .
C24 C25 C30 C29 -171.1(9) . . . .
C24 C25 C24A O6A 56.8(16) . . . .
C24 C25 C24A O5A -122.7(17) . . . .
C24A C25 C26 C27 -175.8(8) . . . .
C24A C25 C30 C29 174.9(8) . . . .
C24A C25 C24 O6 17.5(17) . . . .
C24A C25 C24 O5 -162.6(17) . . . .
